data_4021230
loop_
_publ_author_name
'Amit Basak'
'Subhendu Sekhar Bag'
'Pooja Anjali Majumder'
'Amit Kumar Das'
'Valerio Bertolasi'

_publ_section_title
;
 Effect of Remote Trigonal Carbons on the Kinetics of
 Bergman Cyclization: Synthesis and Chemical Reactivity
 of Pyridazinedione-Based Enediynes
;
_journal_name_full 'Journal of Organic Chemistry'
_journal_page_first 6927
_journal_page_last 6930
_journal_paper_doi 10.1021/jo049396d
_journal_volume 69
_journal_year 2004
_chemical_formula_sum 'C16 H10 N2 O2'
_chemical_formula_weight 262.26
_space_group_IT_number 14
_symmetry_cell_setting monoclinic
_symmetry_space_group_name_Hall '-P 2yab'
_symmetry_space_group_name_H-M 'P 1 21/a 1'
_cell_angle_alpha 90.00
_cell_angle_beta 96.4920(19)
_cell_angle_gamma 90.00
_cell_formula_units_Z 4
_cell_length_a 8.1918(3)
_cell_length_b 11.1780(5)
_cell_length_c 13.5924(7)
_cell_measurement_temperature 293(2)
_cell_volume 1236.65(10)
_diffrn_ambient_temperature 293(2)
_exptl_crystal_density_diffrn 1.409
_cod_original_sg_symbol_H-M 'P 21/a'
_cod_database_code 4021230

loop_
_symmetry_equiv_pos_as_xyz
'x, y, z'
'-x+1/2, y+1/2, -z'
'-x, -y, -z'
'x-1/2, -y-1/2, z'

loop_
_atom_site_label
_atom_site_type_symbol
_atom_site_fract_x
_atom_site_fract_y
_atom_site_fract_z
_atom_site_U_iso_or_equiv
_atom_site_adp_type
_atom_site_occupancy
_atom_site_symmetry_multiplicity
_atom_site_calc_flag
_atom_site_refinement_flags
_atom_site_disorder_assembly
_atom_site_disorder_group
O1 O 0.1690(2) 0.62737(17) 0.13673(14) 0.0629(5) Uani 1 1 d . . .
N3 N 0.0202(2) 0.45530(17) 0.15527(13) 0.0475(5) Uani 1 1 d . . .
O4 O -0.3946(2) 0.3825(2) 0.07886(17) 0.0812(7) Uani 1 1 d . . .
C20 C 0.0288(3) 0.5637(2) 0.12332(15) 0.0500(5) Uani 1 1 d . . .
N2 N -0.1279(2) 0.40127(18) 0.14195(14) 0.0508(5) Uani 1 1 d . . .
C10 C 0.1081(3) 0.3576(2) 0.46601(16) 0.0507(5) Uani 1 1 d . . .
C15 C -0.0472(3) 0.2938(2) 0.29516(19) 0.0529(5) Uani 1 1 d . . .
C9 C 0.2247(3) 0.4503(2) 0.46452(16) 0.0504(5) Uani 1 1 d . . .
C19 C -0.1122(4) 0.6262(2) 0.07169(17) 0.0584(6) Uani 1 1 d . . .
C18 C -0.2541(3) 0.5645(3) 0.05810(18) 0.0618(7) Uani 1 1 d . . .
C14 C 0.0222(3) 0.3169(2) 0.37431(18) 0.0529(5) Uani 1 1 d . . .
C11 C 0.2585(3) 0.4988(2) 0.37104(17) 0.0527(5) Uani 1 1 d . . .
C17 C -0.2664(3) 0.4455(3) 0.09196(17) 0.0590(6) Uani 1 1 d . . .
C12 C 0.2802(3) 0.5328(2) 0.29083(17) 0.0551(6) Uani 1 1 d . . .
C16 C -0.1274(3) 0.2813(2) 0.1941(2) 0.0586(6) Uani 1 1 d . . .
H16A H -0.2394 0.2535 0.1955 0.070 Uiso 1 1 calc R . .
H16B H -0.0692 0.2227 0.1586 0.070 Uiso 1 1 calc R . .
C8 C 0.3041(3) 0.4938(3) 0.55384(18) 0.0595(6) Uani 1 1 d . . .
C13 C 0.3061(3) 0.5662(3) 0.18961(19) 0.0618(6) Uani 1 1 d . . .
C7 C 0.2714(4) 0.4447(3) 0.6424(2) 0.0683(8) Uani 1 1 d . . .
C5 C 0.0764(4) 0.3103(3) 0.5571(2) 0.0656(7) Uani 1 1 d . . .
C6 C 0.1579(4) 0.3539(3) 0.6438(2) 0.0733(8) Uani 1 1 d . . .
H3 H 0.380(3) 0.557(3) 0.553(2) 0.054(7) Uiso 1 1 d . . .
H5 H 0.329(3) 0.490(3) 0.152(2) 0.054(7) Uiso 1 1 d . . .
H6 H 0.330(5) 0.473(3) 0.701(3) 0.091(11) Uiso 1 1 d . . .
H8 H 0.386(4) 0.631(3) 0.184(2) 0.078(9) Uiso 1 1 d . . .
H9 H -0.092(4) 0.707(3) 0.049(2) 0.068(8) Uiso 1 1 d . . .
H10 H -0.351(4) 0.593(3) 0.026(3) 0.081(9) Uiso 1 1 d . . .
H11 H 0.135(5) 0.314(4) 0.707(4) 0.116(14) Uiso 1 1 d . . .
H12 H 0.010(4) 0.254(3) 0.558(2) 0.068(9) Uiso 1 1 d . . .

loop_
_atom_site_aniso_label
_atom_site_aniso_U_11
_atom_site_aniso_U_22
_atom_site_aniso_U_33
_atom_site_aniso_U_23
_atom_site_aniso_U_13
_atom_site_aniso_U_12
O1 0.0643(11) 0.0646(11) 0.0590(10) 0.0101(8) 0.0029(8) -0.0096(8)
N3 0.0439(9) 0.0529(10) 0.0453(9) -0.0006(7) 0.0031(7) 0.0018(7)
O4 0.0522(10) 0.1077(17) 0.0799(14) 0.0139(12) -0.0084(9) -0.0132(10)
C20 0.0562(12) 0.0563(12) 0.0384(10) -0.0038(9) 0.0089(8) -0.0079(9)
N2 0.0457(9) 0.0583(11) 0.0482(10) -0.0050(8) 0.0042(7) -0.0053(8)
C10 0.0552(12) 0.0527(12) 0.0450(11) 0.0054(9) 0.0089(9) 0.0101(9)
C15 0.0490(11) 0.0486(12) 0.0612(13) 0.0061(10) 0.0060(10) 0.0029(9)
C9 0.0510(11) 0.0545(12) 0.0454(11) 0.0023(9) 0.0044(8) 0.0102(9)
C19 0.0818(17) 0.0546(13) 0.0389(11) 0.0027(9) 0.0075(10) 0.0068(11)
C18 0.0537(13) 0.0858(18) 0.0440(12) -0.0022(11) -0.0021(9) 0.0149(12)
C14 0.0545(12) 0.0477(11) 0.0568(13) 0.0072(10) 0.0077(10) 0.0035(9)
C11 0.0496(12) 0.0579(13) 0.0496(12) 0.0014(10) 0.0017(9) 0.0006(9)
C17 0.0454(12) 0.0858(18) 0.0451(12) -0.0029(11) 0.0022(9) 0.0024(11)
C12 0.0532(12) 0.0612(14) 0.0504(12) 0.0043(10) 0.0037(9) -0.0044(10)
C16 0.0487(12) 0.0607(14) 0.0647(15) -0.0051(11) -0.0015(10) -0.0012(10)
C8 0.0601(14) 0.0677(15) 0.0499(13) -0.0059(11) 0.0024(10) 0.0092(12)
C13 0.0622(15) 0.0708(16) 0.0534(14) 0.0086(12) 0.0107(11) -0.0050(12)
C7 0.0808(18) 0.0802(19) 0.0435(12) -0.0061(12) 0.0050(11) 0.0219(15)
C5 0.0780(17) 0.0644(16) 0.0575(14) 0.0121(12) 0.0206(12) 0.0053(14)
C6 0.095(2) 0.0820(19) 0.0449(13) 0.0096(12) 0.0195(13) 0.0194(16)

loop_
_geom_bond_atom_site_label_1
_geom_bond_atom_site_label_2
_geom_bond_distance
_geom_bond_site_symmetry_2
_geom_bond_publ_flag
O1 C20 1.346(3) . ?
O1 C13 1.436(3) . ?
N3 C20 1.292(3) . ?
N3 N2 1.349(2) . ?
O4 C17 1.260(3) . ?
C20 C19 1.460(4) . ?
N2 C17 1.348(3) . ?
N2 C16 1.517(3) . ?
C10 C5 1.397(3) . ?
C10 C9 1.411(3) . ?
C10 C14 1.434(3) . ?
C15 C14 1.187(3) . ?
C15 C16 1.460(4) . ?
C9 C8 1.398(3) . ?
C9 C11 1.437(3) . ?
C19 C18 1.347(4) . ?
C19 H9 0.97(3) . ?
C18 C17 1.414(4) . ?
C18 H10 0.91(3) . ?
C11 C12 1.187(3) . ?
C12 C13 1.464(3) . ?
C16 H16A 0.9700 . ?
C16 H16B 0.9700 . ?
C8 C7 1.376(4) . ?
C8 H3 0.94(3) . ?
C13 H5 1.02(3) . ?
C13 H8 0.98(3) . ?
C7 C6 1.379(5) . ?
C7 H6 0.94(4) . ?
C5 C6 1.376(5) . ?
C5 H12 0.84(3) . ?
C6 H11 1.00(5) . ?

loop_
_cod_related_entry_id
_cod_related_entry_database
_cod_related_entry_code
1 ChemSpider 9463467
